data_2101468
loop_
_publ_author_name
'Antipin, M. Yu.'
'Boese, R.'

_publ_section_title
;
 Structure of vanadocene in the temperature interval 108--357 K and the
 nature of the ring disorder
;
_journal_issue 2
_journal_name_full 'Acta Crystallographica Section B'
_journal_page_first 314
_journal_page_last 322
_journal_paper_doi 10.1107/S0108768195012213
_journal_volume 52
_journal_year 1996
_chemical_formula_sum 'C10 H10 V'
_space_group_IT_number 14
_space_group_name_Hall '-P 2yn'
_space_group_name_H-M_alt 'P 1 21/n 1'
_symmetry_cell_setting monoclinic
_symmetry_space_group_name_Hall '-P 2yn'
_symmetry_space_group_name_H-M 'P 1 21/n 1'
_cell_angle_alpha 90.0
_cell_angle_beta 90.940(10)
_cell_angle_gamma 90.0
_cell_formula_units_Z 2
_cell_length_a 5.7208(6)
_cell_length_b 8.2110(10)
_cell_length_c 8.8310(10)
_cell_volume 414.77(8)
_diffrn_ambient_temperature 108
_diffrn_radiation_type Mo
_diffrn_radiation_wavelength 0.71073
_cod_data_source_file bk0022.cif
_cod_data_source_block bk0022a
_cod_original_cell_volume 414.77(9)
_cod_original_formula_sum 'C10 H10 V1'
_cod_database_code 2101468

loop_
_space_group_symop_id
_space_group_symop_operation_xyz
1 x,y,z
2 -x+1/2,y+1/2,-z+1/2
3 -x,-y,-z
4 x+1/2,-y+1/2,z+1/2

loop_
_atom_site_label
_atom_site_fract_x
_atom_site_fract_y
_atom_site_fract_z
_atom_site_U_iso_or_equiv
V .0 .0 .0 .01680(10)
C(1) -.26180(10) -.07350(10) .17850(10) .0223(2)
C(2) -.27800(10) -.18590(10) .05760(10) .0229(2)
C(3) -.0600(2) -.26690(10) .04810(10) .0268(2)
C(4) .0909(2) -.20410(10) .16360(10) .0285(2)
C(5) -.0353(2) -.08440(10) .24430(10) .0253(2)
H(1) -.374(5) .003(2) .207(3) .036(6)
H(2) -.408(4) -.204(2) -.005(2) .037(4)
H(3) -.031(3) -.348(3) -.026(2) .043(5)
H(4) .245(3) -.241(3) .185(2) .048(5)
H(5) .018(4) -.020(2) .328(3) .035(5)

loop_
_geom_angle_atom_site_label_1
_geom_angle_atom_site_label_2
_geom_angle_atom_site_label_3
_geom_angle
C(2) C(1) C(5) 108.50(10)
C(1) C(2) C(3) 107.70(10)
C(2) C(3) C(4) 108.10(10)
C(3) C(4) C(5) 107.70(10)
C(1) C(5) C(4) 108.00(10)

loop_
_geom_bond_atom_site_label_1
_geom_bond_atom_site_label_2
_geom_bond_distance
V C(1) 2.2730(10)
V C(2) 2.2680(10)
V C(3) 2.2600(10)
V C(4) 2.2670(10)
V C(5) 2.2780(10)
C(1) C(2) 1.4130(10)
C(2) C(3) 1.4170(10)
C(3) C(4) 1.4230(10)
C(4) C(5) 1.4180(10)
C(1) C(5) 1.4140(10)
